data_2311365
loop_
_publ_author_name
'Shennara, Khaled A.'
'Butcher, Ray J.'
'Greenaway, Frederick T.'

_publ_section_title
;
 Crystal structure of
 tetra-aqua-bis-(pyrimidin-1-ium-4,6-diolato-\k<i>O</i><sup>4</sup>)manganese(II).
;
_journal_coeditor_code WM5373
_journal_issue 'Pt 4'
_journal_name_full 'Acta crystallographica. Section E, Crystallographic communications'
_journal_page_first 620
_journal_page_last 622
_journal_paper_doi 10.1107/S2056989017004649
_journal_volume 73
_journal_year 2017
_chemical_formula_iupac '[Mn (C4 H3 N2 O2)2 (H2 O)4]'
_chemical_formula_moiety 'C8 H14 Mn N4 O8'
_chemical_formula_sum 'C8 H14 Mn N4 O8'
_chemical_formula_weight 349.17
_chemical_name_systematic
;
Tetraaquabis(pyrimidin-1-ium-4,6-diolato-\k<i>O</i>^4^)manganese(II)
;
_space_group_crystal_system monoclinic
_space_group_IT_number 14
_space_group_name_Hall '-P 2ybc'
_space_group_name_H-M_alt 'P 1 21/c 1'
_atom_sites_solution_hydrogens mixed
_audit_creation_method SHELXL-2016/6
_cell_angle_alpha 90
_cell_angle_beta 99.366(2)
_cell_angle_gamma 90
_cell_formula_units_Z 2
_cell_length_a 5.2156(5)
_cell_length_b 14.0812(14)
_cell_length_c 9.0595(9)
_cell_measurement_reflns_used 2512
_cell_measurement_temperature 120(2)
_cell_measurement_theta_max 31.239
_cell_measurement_theta_min 2.699
_cell_volume 656.48(11)
_computing_cell_refinement
;
APEX2 (Bruker, 2005)
;
_computing_data_collection
;
APEX2 (Bruker, 2005)
;
_computing_data_reduction
;
SAINT (Bruker, 2002)
;
_computing_molecular_graphics
;
SHELXTL (Sheldrick, 2008)
;
_computing_publication_material
;
SHELXTL (Sheldrick, 2008)
;
_computing_structure_refinement
;
SHELXL2014 (Sheldrick, 2015<i>b</i>)
;
_computing_structure_solution
;
SHELXT (Sheldrick, 2015<i>a</i>)
;
_diffrn_ambient_temperature 120(2)
_diffrn_measured_fraction_theta_full 0.975
_diffrn_measured_fraction_theta_max 0.864
_diffrn_measurement_device_type 'Bruker APEXII CCD'
_diffrn_measurement_method '\w scans'
_diffrn_radiation_type MoK\a
_diffrn_radiation_wavelength 0.71073
_diffrn_reflns_av_R_equivalents 0.0161
_diffrn_reflns_limit_h_max 7
_diffrn_reflns_limit_h_min -7
_diffrn_reflns_limit_k_max 18
_diffrn_reflns_limit_k_min -18
_diffrn_reflns_limit_l_max 12
_diffrn_reflns_limit_l_min -3
_diffrn_reflns_number 2971
_diffrn_reflns_theta_full 25.500
_diffrn_reflns_theta_max 31.239
_diffrn_reflns_theta_min 2.893
_exptl_absorpt_coefficient_mu 1.054
_exptl_absorpt_correction_T_max 0.7462
_exptl_absorpt_correction_T_min 0.6140
_exptl_absorpt_correction_type multi-scan
_exptl_absorpt_process_details
;
(<i>SADABS</i>; Sheldrick, 1996)
;
_exptl_crystal_colour yellow
_exptl_crystal_density_diffrn 1.766
_exptl_crystal_description block
_exptl_crystal_F_000 358
_exptl_crystal_size_max 0.550
_exptl_crystal_size_mid 0.410
_exptl_crystal_size_min 0.400
_refine_diff_density_max 0.477
_refine_diff_density_min -0.323
_refine_ls_extinction_method none
_refine_ls_goodness_of_fit_ref 1.103
_refine_ls_hydrogen_treatment mixed
_refine_ls_matrix_type full
_refine_ls_number_parameters 117
_refine_ls_number_reflns 1848
_refine_ls_number_restraints 0
_refine_ls_restrained_S_all 1.103
_refine_ls_R_factor_all 0.0280
_refine_ls_R_factor_gt 0.0266
_refine_ls_shift/su_max 0.000
_refine_ls_shift/su_mean 0.000
_refine_ls_structure_factor_coef Fsqd
_refine_ls_weighting_details 'w=1/[\s^2^(Fo^2^)+(0.0330P)^2^+0.3858P] where P=(Fo^2^+2Fc^2^)/3'
_refine_ls_weighting_scheme calc
_refine_ls_wR_factor_gt 0.0701
_refine_ls_wR_factor_ref 0.0712
_reflns_number_gt 1752
_reflns_number_total 1848
_reflns_threshold_expression 'I > 2\s(I)'
_cod_data_source_file wm5373sup1.cif
_cod_data_source_block I
_cod_original_sg_symbol_H-M 'P 21/c'
_cod_database_code 2311365
_shelx_space_group_comment
;
The symmetry employed for this shelxl refinement is uniquely defined
by the following loop, which should always be used as a source of
symmetry information in preference to the above space-group names.
They are only intended as comments.
;

loop_
_space_group_symop_operation_xyz
'x, y, z'
'-x, y+1/2, -z+1/2'
'-x, -y, -z'
'x, -y-1/2, z-1/2'

loop_
_atom_site_type_symbol
_atom_site_label
_atom_site_fract_x
_atom_site_fract_y
_atom_site_fract_z
_atom_site_U_iso_or_equiv
_atom_site_adp_type
_atom_site_calc_flag
_atom_site_occupancy
Mn Mn 0.500000 0.500000 0.500000 0.00759(9) Uani d 1
O O1 0.25688(17) 0.38379(6) 0.56407(10) 0.01144(18) Uani d 1
O O2 -0.08946(18) 0.07807(6) 0.62265(10) 0.01204(18) Uani d 1
O O1W 0.17104(18) 0.54921(7) 0.33556(11) 0.01243(18) Uani d 1
H H1W1 0.114(5) 0.5129(16) 0.271(3) 0.029(6) Uiso d 1
H H1W2 0.045(5) 0.5682(17) 0.370(3) 0.040(7) Uiso d 1
O O2W 0.6010(2) 0.40720(7) 0.32982(11) 0.0164(2) Uani d 1
H H2W1 0.562(5) 0.3534(18) 0.353(3) 0.037(6) Uiso d 1
H H2W2 0.702(5) 0.4026(17) 0.267(3) 0.035(6) Uiso d 1
N N1 0.2263(2) 0.10486(8) 0.48187(11) 0.0094(2) Uani d 1
H H1N 0.219(5) 0.0429(18) 0.453(3) 0.033(6) Uiso d 1
N N2 0.4089(2) 0.25411(8) 0.45266(11) 0.0102(2) Uani d 1
C C1 0.2421(2) 0.29415(9) 0.54070(13) 0.0084(2) Uani d 1
C C2 0.0651(2) 0.23594(9) 0.60057(13) 0.0101(2) Uani d 1
H H2A -0.049639 0.263207 0.660180 0.012 Uiso calc 1
C C3 0.0573(2) 0.13885(9) 0.57302(13) 0.0090(2) Uani d 1
C C4 0.3920(2) 0.16342(9) 0.42645(13) 0.0102(2) Uani d 1
H H4A 0.503298 0.136653 0.364320 0.012 Uiso calc 1

loop_
_atom_site_aniso_label
_atom_site_aniso_U_11
_atom_site_aniso_U_22
_atom_site_aniso_U_33
_atom_site_aniso_U_12
_atom_site_aniso_U_13
_atom_site_aniso_U_23
Mn 0.00731(13) 0.00453(14) 0.01196(13) -0.00112(8) 0.00470(9) -0.00066(8)
O1 0.0118(4) 0.0049(4) 0.0192(4) -0.0018(3) 0.0074(3) -0.0011(3)
O2 0.0165(4) 0.0057(4) 0.0163(4) -0.0030(3) 0.0097(3) -0.0001(3)
O1W 0.0105(4) 0.0099(5) 0.0173(4) 0.0014(3) 0.0032(3) -0.0025(3)
O2W 0.0242(5) 0.0076(5) 0.0219(5) -0.0037(4) 0.0172(4) -0.0024(3)
N1 0.0123(5) 0.0051(5) 0.0121(4) -0.0013(3) 0.0058(4) -0.0019(3)
N2 0.0096(5) 0.0085(5) 0.0134(4) -0.0014(3) 0.0050(4) -0.0002(4)
C1 0.0073(5) 0.0070(5) 0.0110(4) -0.0006(4) 0.0018(4) 0.0000(4)
C2 0.0101(5) 0.0074(6) 0.0143(5) -0.0010(4) 0.0063(4) -0.0002(4)
C3 0.0091(5) 0.0082(6) 0.0106(4) -0.0007(4) 0.0040(4) 0.0002(4)
C4 0.0108(5) 0.0090(6) 0.0118(5) -0.0009(4) 0.0049(4) 0.0007(4)

loop_
_atom_type_symbol
_atom_type_description
_atom_type_scat_dispersion_real
_atom_type_scat_dispersion_imag
_atom_type_scat_source
C C 0.0033 0.0016 'International Tables Vol C Tables 4.2.6.8 and 6.1.1.4'
H H 0.0000 0.0000 'International Tables Vol C Tables 4.2.6.8 and 6.1.1.4'
N N 0.0061 0.0033 'International Tables Vol C Tables 4.2.6.8 and 6.1.1.4'
O O 0.0106 0.0060 'International Tables Vol C Tables 4.2.6.8 and 6.1.1.4'
Mn Mn 0.3368 0.7283 'International Tables Vol C Tables 4.2.6.8 and 6.1.1.4'

loop_
_geom_angle_atom_site_label_1
_geom_angle_atom_site_label_2
_geom_angle_atom_site_label_3
_geom_angle_site_symmetry_1
_geom_angle_site_symmetry_3
_geom_angle
O2W Mn O2W . 3_666 180.0
O2W Mn O1W . . 87.76(4)
O2W Mn O1W 3_666 . 92.24(4)
O2W Mn O1W . 3_666 92.25(4)
O2W Mn O1W 3_666 3_666 87.75(4)
O1W Mn O1W . 3_666 180.0
O2W Mn O1 . . 87.49(4)
O2W Mn O1 3_666 . 92.51(4)
O1W Mn O1 . . 89.62(4)
O1W Mn O1 3_666 . 90.38(4)
O2W Mn O1 . 3_666 92.51(4)
O2W Mn O1 3_666 3_666 87.49(4)
O1W Mn O1 . 3_666 90.38(4)
O1W Mn O1 3_666 3_666 89.62(4)
O1 Mn O1 . 3_666 180.0
C1 O1 Mn . . 135.24(8)
Mn O1W H1W1 . . 116.9(17)
Mn O1W H1W2 . . 115.8(18)
H1W1 O1W H1W2 . . 105(2)
Mn O2W H2W1 . . 106.3(17)
Mn O2W H2W2 . . 141.9(16)
H2W1 O2W H2W2 . . 108(2)
C4 N1 C3 . . 121.20(10)
C4 N1 H1N . . 118.5(14)
C3 N1 H1N . . 120.1(15)
C4 N2 C1 . . 118.21(10)
O1 C1 N2 . . 117.88(10)
O1 C1 C2 . . 122.43(11)
N2 C1 C2 . . 119.69(11)
C3 C2 C1 . . 120.38(11)
C3 C2 H2A . . 119.8
C1 C2 H2A . . 119.8
O2 C3 N1 . . 116.96(11)
O2 C3 C2 . . 126.70(11)
N1 C3 C2 . . 116.34(10)
N2 C4 N1 . . 124.15(11)
N2 C4 H4A . . 117.9
N1 C4 H4A . . 117.9

loop_
_geom_bond_atom_site_label_1
_geom_bond_atom_site_label_2
_geom_bond_site_symmetry_2
_geom_bond_distance
Mn O2W . 2.1510(10)
Mn O2W 3_666 2.1510(10)
Mn O1W . 2.1934(10)
Mn O1W 3_666 2.1935(10)
Mn O1 . 2.2050(9)
Mn O1 3_666 2.2050(9)
O1 C1 . 1.2801(15)
O2 C3 . 1.2778(14)
O1W H1W1 . 0.80(3)
O1W H1W2 . 0.82(3)
O2W H2W1 . 0.82(3)
O2W H2W2 . 0.84(2)
N1 C4 . 1.3491(15)
N1 C3 . 1.3871(14)
N1 H1N . 0.91(2)
N2 C4 . 1.2993(16)
N2 C1 . 1.3917(15)
C1 C2 . 1.4074(16)
C2 C3 . 1.3892(17)
C2 H2A . 0.9500
C4 H4A . 0.9500

loop_
_geom_hbond_atom_site_label_D
_geom_hbond_atom_site_label_H
_geom_hbond_atom_site_label_A
_geom_hbond_site_symmetry_A
_geom_hbond_distance_DH
_geom_hbond_distance_HA
_geom_hbond_distance_DA
_geom_hbond_angle_DHA
O1W H1W1 O2 4_565 0.80(3) 2.03(3) 2.8152(14) 170(2)
O1W H1W2 O1 3_566 0.82(3) 1.90(3) 2.7127(13) 176(3)
O2W H2W1 N2 . 0.82(3) 1.91(3) 2.6929(14) 159(2)
O2W H2W2 O2 4_665 0.84(2) 1.85(2) 2.6754(13) 167(2)
N1 H1N O2 3_556 0.91(2) 1.92(2) 2.7966(14) 162(2)

loop_
_geom_torsion_atom_site_label_1
_geom_torsion_atom_site_label_2
_geom_torsion_atom_site_label_3
_geom_torsion_atom_site_label_4
_geom_torsion
Mn O1 C1 N2 -1.40(18)
Mn O1 C1 C2 178.55(9)
C4 N2 C1 O1 -178.88(11)
C4 N2 C1 C2 1.17(17)
O1 C1 C2 C3 -179.55(11)
N2 C1 C2 C3 0.39(18)
C4 N1 C3 O2 -178.77(11)
C4 N1 C3 C2 1.38(17)
C1 C2 C3 O2 178.56(12)
C1 C2 C3 N1 -1.61(17)
C1 N2 C4 N1 -1.49(18)
C3 N1 C4 N2 0.19(19)
